data_7214887
loop_
_publ_author_name
'Xu, Feng'
'Peng, Yu-Xin'
'Hu, Bin'
'Tao, Tao'
'Huang, Wei'

_publ_section_title
;
 Comparative structural and spectral analyses for mononuclear and
 dinuclear metal complexes of 2-thiophen and 2-(5-bromothiophen)
 imidazo[4,5-f][1,10]phenanthroline
;
_journal_issue 23
_journal_name_full CrystEngComm
_journal_page_first 8023
_journal_paper_doi 10.1039/c2ce26001h
_journal_volume 14
_journal_year 2012
_chemical_formula_moiety 'C17 H10 Br N4 S, C2 H6 O, Cl O4'
_chemical_formula_sum 'C19 H16 Br Cl N4 O5 S'
_chemical_formula_weight 527.78
_chemical_name_systematic
;
?
;
_space_group_IT_number 14
_symmetry_cell_setting monoclinic
_symmetry_space_group_name_Hall '-P 2ybc'
_symmetry_space_group_name_H-M 'P 1 21/c 1'
_atom_sites_solution_hydrogens geom
_atom_sites_solution_primary direct
_atom_sites_solution_secondary difmap
_audit_creation_method SHELXL-97
_cell_angle_alpha 90.00
_cell_angle_beta 111.57(3)
_cell_angle_gamma 90.00
_cell_formula_units_Z 4
_cell_length_a 15.333(11)
_cell_length_b 8.370(8)
_cell_length_c 17.857(13)
_cell_measurement_reflns_used 3245
_cell_measurement_temperature 291(2)
_cell_measurement_theta_max 26.717
_cell_measurement_theta_min 2.453
_cell_volume 2131(3)
_computing_cell_refinement SMART
_computing_data_collection 'SMART (Bruker 2000)'
_computing_data_reduction 'SAINT (Bruker 2000)'
_computing_molecular_graphics SHELXTL
_computing_publication_material SHELXTL
_computing_structure_refinement 'SHELXTL (BRUKER 2000)'
_computing_structure_solution 'SHELXTL (BRUKER 2000)'
_diffrn_ambient_temperature 291(2)
_diffrn_detector_area_resol_mean 0
_diffrn_measured_fraction_theta_full 0.991
_diffrn_measured_fraction_theta_max 0.991
_diffrn_measurement_device_type 'Bruker Smart Apex CCD area detector'
_diffrn_measurement_method '\f and \w scans'
_diffrn_radiation_monochromator graphite
_diffrn_radiation_source 'fine-focus sealed tube'
_diffrn_radiation_type MoK\a
_diffrn_radiation_wavelength 0.71073
_diffrn_reflns_av_R_equivalents 0.1265
_diffrn_reflns_av_sigmaI/netI 0.0907
_diffrn_reflns_limit_h_max 17
_diffrn_reflns_limit_h_min -18
_diffrn_reflns_limit_k_max 9
_diffrn_reflns_limit_k_min -9
_diffrn_reflns_limit_l_max 21
_diffrn_reflns_limit_l_min -14
_diffrn_reflns_number 9567
_diffrn_reflns_theta_full 25.00
_diffrn_reflns_theta_max 25.00
_diffrn_reflns_theta_min 2.34
_diffrn_standards_decay_% 0
_diffrn_standards_interval_count 0
_diffrn_standards_interval_time 0
_diffrn_standards_number 0
_exptl_absorpt_coefficient_mu 2.192
_exptl_absorpt_correction_T_max 0.8106
_exptl_absorpt_correction_T_min 0.7789
_exptl_absorpt_correction_type multi-scan
_exptl_absorpt_process_details 'SADABS, Bruker(2000)'
_exptl_crystal_colour orange
_exptl_crystal_density_diffrn 1.645
_exptl_crystal_density_method 'not measured'
_exptl_crystal_description block
_exptl_crystal_F_000 1064
_exptl_crystal_size_max 0.12
_exptl_crystal_size_mid 0.11
_exptl_crystal_size_min 0.10
_refine_diff_density_max 0.601
_refine_diff_density_min -0.588
_refine_diff_density_rms 0.088
_refine_ls_extinction_coef 0.0045(7)
_refine_ls_extinction_expression Fc^*^=kFc[1+0.001xFc^2^\l^3^/sin(2\q)]^-1/4^
_refine_ls_extinction_method SHELXL
_refine_ls_goodness_of_fit_ref 0.987
_refine_ls_hydrogen_treatment constr
_refine_ls_matrix_type full
_refine_ls_number_parameters 283
_refine_ls_number_reflns 3716
_refine_ls_number_restraints 0
_refine_ls_restrained_S_all 0.987
_refine_ls_R_factor_all 0.0614
_refine_ls_R_factor_gt 0.0487
_refine_ls_shift/su_max 0.000
_refine_ls_shift/su_mean 0.000
_refine_ls_structure_factor_coef Fsqd
_refine_ls_weighting_details 'calc w=1/[\s^2^(Fo^2^)+(0.0653P)^2^] where P=(Fo^2^+2Fc^2^)/3'
_refine_ls_weighting_scheme calc
_refine_ls_wR_factor_gt 0.1275
_refine_ls_wR_factor_ref 0.1330
_reflns_number_gt 2822
_reflns_number_total 3716
_reflns_threshold_expression >2sigma(I)
_cod_data_source_file c2ce26001h.txt
_cod_data_source_block 3
_cod_original_sg_symbol_H-M 'P 21/c'
_cod_database_code 7214887

loop_
_symmetry_equiv_pos_as_xyz
'x, y, z'
'-x, y+1/2, -z+1/2'
'-x, -y, -z'
'x, -y-1/2, z-1/2'

loop_
_atom_site_label
_atom_site_type_symbol
_atom_site_fract_x
_atom_site_fract_y
_atom_site_fract_z
_atom_site_U_iso_or_equiv
_atom_site_adp_type
_atom_site_occupancy
_atom_site_symmetry_multiplicity
_atom_site_calc_flag
_atom_site_refinement_flags
Br1 Br 0.20630(3) 0.51987(5) 0.32058(3) 0.0683(2) Uani 1 1 d .
C1 C 0.6745(3) 1.2273(4) 0.8365(2) 0.0493(9) Uani 1 1 d .
H1 H 0.6913 1.2940 0.8812 0.059 Uiso 1 1 calc R
C2 C 0.5821(3) 1.1816(4) 0.7989(2) 0.0497(9) Uani 1 1 d .
H2 H 0.5366 1.2170 0.8179 0.060 Uiso 1 1 calc R
C3 C 0.5584(3) 1.0834(4) 0.73289(19) 0.0417(8) Uani 1 1 d .
H3 H 0.4963 1.0517 0.7071 0.050 Uiso 1 1 calc R
C4 C 0.6267(2) 1.0304(3) 0.70412(18) 0.0333(7) Uani 1 1 d .
C5 C 0.6100(2) 0.9296(4) 0.63564(17) 0.0327(7) Uani 1 1 d .
C6 C 0.6813(2) 0.8856(3) 0.61022(17) 0.0323(7) Uani 1 1 d .
C7 C 0.7767(2) 0.9306(4) 0.65078(19) 0.0350(7) Uani 1 1 d .
C8 C 0.8529(2) 0.8855(4) 0.6293(2) 0.0439(8) Uani 1 1 d .
H8 H 0.8437 0.8212 0.5846 0.053 Uiso 1 1 calc R
C9 C 0.9419(3) 0.9391(5) 0.6764(2) 0.0541(10) Uani 1 1 d .
H9 H 0.9938 0.9082 0.6648 0.065 Uiso 1 1 calc R
C10 C 0.9524(3) 1.0393(5) 0.7411(2) 0.0581(10) Uani 1 1 d .
H10 H 1.0122 1.0779 0.7704 0.070 Uiso 1 1 calc R
C11 C 0.7960(2) 1.0306(4) 0.71897(19) 0.0379(8) Uani 1 1 d .
C12 C 0.7200(2) 1.0781(4) 0.74394(18) 0.0354(7) Uani 1 1 d .
C13 C 0.5462(2) 0.7877(3) 0.52967(17) 0.0326(7) Uani 1 1 d .
C14 C 0.4775(2) 0.7024(4) 0.46394(18) 0.0355(7) Uani 1 1 d .
C15 C 0.4886(2) 0.6145(4) 0.40329(18) 0.0403(8) Uani 1 1 d .
H15 H 0.5460 0.6010 0.3974 0.048 Uiso 1 1 calc R
C16 C 0.4039(3) 0.5464(4) 0.3507(2) 0.0439(8) Uani 1 1 d .
H16 H 0.3989 0.4842 0.3062 0.053 Uiso 1 1 calc R
C17 C 0.3312(2) 0.5825(4) 0.37302(19) 0.0419(8) Uani 1 1 d .
C18 C 0.0429(5) 0.7710(9) 0.5143(4) 0.125(2) Uani 1 1 d .
H18A H 0.0055 0.8565 0.4812 0.149 Uiso 1 1 calc R
H18B H 0.0006 0.7003 0.5276 0.149 Uiso 1 1 calc R
C19 C 0.0851(7) 0.6839(10) 0.4680(5) 0.168(3) Uani 1 1 d .
H19A H 0.1294 0.7509 0.4565 0.253 Uiso 1 1 calc R
H19B H 0.0375 0.6499 0.4185 0.253 Uiso 1 1 calc R
H19C H 0.1168 0.5920 0.4979 0.253 Uiso 1 1 calc R
Cl1 Cl 0.74323(7) 0.77993(11) 0.38434(5) 0.0503(3) Uani 1 1 d .
N1 N 0.7399(2) 1.1765(3) 0.80935(15) 0.0429(7) Uani 1 1 d .
H1A H 0.7969 1.2069 0.8340 0.051 Uiso 1 1 calc R
N2 N 0.8825(2) 1.0838(4) 0.76375(17) 0.0495(7) Uani 1 1 d .
N3 N 0.52460(18) 0.8684(3) 0.58517(14) 0.0348(6) Uani 1 1 d .
N4 N 0.63881(19) 0.7947(3) 0.54179(14) 0.0361(6) Uani 1 1 d .
H4 H 0.6659 0.7509 0.5125 0.043 Uiso 1 1 calc R
O1 O 0.6613(3) 0.7973(6) 0.3146(2) 0.1201(14) Uani 1 1 d .
O2 O 0.8165(3) 0.7325(6) 0.3593(2) 0.1218(14) Uani 1 1 d .
O3 O 0.7286(2) 0.6580(3) 0.43526(18) 0.0747(9) Uani 1 1 d .
O4 O 0.7669(4) 0.9214(4) 0.4292(2) 0.1220(16) Uani 1 1 d .
O5 O 0.1066(2) 0.8383(4) 0.58659(18) 0.0734(8) Uani 1 1 d .
H5 H 0.1388 0.9062 0.5758 0.110 Uiso 1 1 calc R
S1 S 0.36208(6) 0.70018(11) 0.45795(5) 0.0434(3) Uani 1 1 d .

loop_
_atom_site_aniso_label
_atom_site_aniso_U_11
_atom_site_aniso_U_22
_atom_site_aniso_U_33
_atom_site_aniso_U_23
_atom_site_aniso_U_13
_atom_site_aniso_U_12
Br1 0.0365(3) 0.0662(3) 0.0840(4) 0.0034(2) 0.0007(2) -0.01276(19)
C1 0.058(3) 0.051(2) 0.0431(19) -0.0095(17) 0.0237(18) -0.0063(19)
C2 0.062(3) 0.045(2) 0.054(2) -0.0040(17) 0.036(2) 0.0023(19)
C3 0.041(2) 0.0397(17) 0.0483(19) -0.0002(16) 0.0210(16) -0.0023(17)
C4 0.0308(19) 0.0314(16) 0.0383(17) 0.0048(13) 0.0135(14) 0.0004(14)
C5 0.0300(18) 0.0348(16) 0.0328(16) 0.0047(13) 0.0110(14) -0.0008(14)
C6 0.0326(18) 0.0320(17) 0.0317(16) 0.0035(13) 0.0110(13) 0.0005(14)
C7 0.0304(18) 0.0347(17) 0.0368(16) 0.0059(14) 0.0087(13) 0.0030(14)
C8 0.033(2) 0.050(2) 0.048(2) -0.0021(16) 0.0136(16) 0.0046(17)
C9 0.032(2) 0.061(2) 0.070(3) -0.004(2) 0.0195(18) 0.0067(19)
C10 0.026(2) 0.068(2) 0.071(3) -0.016(2) 0.0058(18) -0.0014(19)
C11 0.035(2) 0.0371(18) 0.0393(18) 0.0025(14) 0.0105(14) 0.0016(15)
C12 0.0351(19) 0.0353(16) 0.0346(16) 0.0023(14) 0.0115(14) 0.0044(15)
C13 0.0305(18) 0.0338(17) 0.0318(15) 0.0074(13) 0.0094(13) 0.0008(14)
C14 0.0310(18) 0.0384(18) 0.0347(16) 0.0062(14) 0.0092(14) -0.0017(14)
C15 0.037(2) 0.0425(19) 0.0413(18) -0.0010(15) 0.0145(15) -0.0011(15)
C16 0.039(2) 0.0466(19) 0.0409(18) -0.0030(15) 0.0081(15) -0.0034(17)
C17 0.033(2) 0.0378(18) 0.0451(19) 0.0049(15) 0.0025(15) -0.0023(16)
C18 0.089(5) 0.153(6) 0.099(4) -0.032(4) -0.004(4) 0.022(4)
C19 0.209(10) 0.174(7) 0.113(5) -0.038(5) 0.048(6) 0.024(7)
Cl1 0.0452(6) 0.0609(6) 0.0448(5) -0.0029(4) 0.0165(4) -0.0037(4)
N1 0.0411(18) 0.0453(16) 0.0381(15) -0.0052(13) 0.0098(13) -0.0037(14)
N2 0.0272(16) 0.0574(18) 0.0534(17) -0.0100(15) 0.0027(13) 0.0025(14)
N3 0.0312(15) 0.0365(14) 0.0363(14) 0.0034(11) 0.0120(12) -0.0010(12)
N4 0.0382(17) 0.0389(15) 0.0331(13) -0.0031(11) 0.0151(12) -0.0007(12)
O1 0.069(3) 0.160(4) 0.091(2) 0.029(2) -0.0179(19) 0.002(3)
O2 0.085(3) 0.178(4) 0.131(3) 0.006(3) 0.073(3) 0.010(3)
O3 0.091(2) 0.0579(17) 0.090(2) 0.0168(15) 0.0512(19) 0.0077(16)
O4 0.219(5) 0.062(2) 0.090(3) -0.0192(19) 0.062(3) -0.040(3)
O5 0.061(2) 0.073(2) 0.0747(19) 0.0124(16) 0.0120(16) -0.0009(16)
S1 0.0324(5) 0.0497(5) 0.0475(5) 0.0016(4) 0.0141(4) -0.0005(4)

loop_
_atom_type_symbol
_atom_type_description
_atom_type_scat_dispersion_real
_atom_type_scat_dispersion_imag
_atom_type_scat_source
C C 0.0033 0.0016 'International Tables Vol C Tables 4.2.6.8 and 6.1.1.4'
H H 0.0000 0.0000 'International Tables Vol C Tables 4.2.6.8 and 6.1.1.4'
N N 0.0061 0.0033 'International Tables Vol C Tables 4.2.6.8 and 6.1.1.4'
O O 0.0106 0.0060 'International Tables Vol C Tables 4.2.6.8 and 6.1.1.4'
S S 0.1246 0.1234 'International Tables Vol C Tables 4.2.6.8 and 6.1.1.4'
Br Br -0.2901 2.4595 'International Tables Vol C Tables 4.2.6.8 and 6.1.1.4'
Cl Cl 0.1484 0.1585 'International Tables Vol C Tables 4.2.6.8 and 6.1.1.4'

loop_
_geom_angle_atom_site_label_1
_geom_angle_atom_site_label_2
_geom_angle_atom_site_label_3
_geom_angle
N1 C1 C2 120.6(3)
N1 C1 H1 119.7
C2 C1 H1 119.7
C3 C2 C1 119.0(3)
C3 C2 H2 120.5
C1 C2 H2 120.5
C2 C3 C4 120.5(3)
C2 C3 H3 119.7
C4 C3 H3 119.7
C3 C4 C12 119.1(3)
C3 C4 C5 125.4(3)
C12 C4 C5 115.5(3)
C6 C5 N3 111.2(3)
C6 C5 C4 121.7(3)
N3 C5 C4 127.1(3)
C5 C6 N4 105.3(3)
C5 C6 C7 123.5(3)
N4 C6 C7 131.1(3)
C8 C7 C11 117.4(3)
C8 C7 C6 126.2(3)
C11 C7 C6 116.4(3)
C9 C8 C7 118.5(3)
C9 C8 H8 120.7
C7 C8 H8 120.7
C10 C9 C8 119.1(3)
C10 C9 H9 120.4
C8 C9 H9 120.4
N2 C10 C9 124.2(3)
N2 C10 H10 117.9
C9 C10 H10 117.9
N2 C11 C7 123.6(3)
N2 C11 C12 117.0(3)
C7 C11 C12 119.3(3)
N1 C12 C4 118.0(3)
N1 C12 C11 118.5(3)
C4 C12 C11 123.5(3)
N3 C13 N4 112.9(3)
N3 C13 C14 123.1(3)
N4 C13 C14 123.9(3)
C15 C14 C13 129.9(3)
C15 C14 S1 111.5(3)
C13 C14 S1 118.6(2)
C14 C15 C16 112.9(3)
C14 C15 H15 123.5
C16 C15 H15 123.5
C17 C16 C15 111.8(3)
C17 C16 H16 124.1
C15 C16 H16 124.1
C16 C17 S1 113.4(3)
C16 C17 Br1 126.5(3)
S1 C17 Br1 120.1(2)
O5 C18 C19 115.1(6)
O5 C18 H18A 108.5
C19 C18 H18A 108.5
O5 C18 H18B 108.5
C19 C18 H18B 108.5
H18A C18 H18B 107.5
C18 C19 H19A 109.5
C18 C19 H19B 109.5
H19A C19 H19B 109.5
C18 C19 H19C 109.5
H19A C19 H19C 109.5
H19B C19 H19C 109.5
O4 Cl1 O2 110.5(3)
O4 Cl1 O1 112.1(3)
O2 Cl1 O1 107.7(3)
O4 Cl1 O3 107.8(2)
O2 Cl1 O3 109.1(2)
O1 Cl1 O3 109.6(2)
C1 N1 C12 122.8(3)
C1 N1 H1A 118.6
C12 N1 H1A 118.6
C10 N2 C11 117.0(3)
C13 N3 C5 103.7(3)
C13 N4 C6 106.9(2)
C13 N4 H4 126.6
C6 N4 H4 126.6
C18 O5 H5 109.5
C17 S1 C14 90.27(16)

loop_
_geom_bond_atom_site_label_1
_geom_bond_atom_site_label_2
_geom_bond_distance
Br1 C17 1.870(4)
C1 N1 1.334(5)
C1 C2 1.380(5)
C1 H1 0.9300
C2 C3 1.372(5)
C2 H2 0.9300
C3 C4 1.398(4)
C3 H3 0.9300
C4 C12 1.402(5)
C4 C5 1.429(4)
C5 C6 1.379(4)
C5 N3 1.387(4)
C6 N4 1.383(4)
C6 C7 1.423(5)
C7 C8 1.408(5)
C7 C11 1.416(5)
C8 C9 1.389(5)
C8 H8 0.9300
C9 C10 1.388(5)
C9 H9 0.9300
C10 N2 1.331(5)
C10 H10 0.9300
C11 N2 1.349(4)
C11 C12 1.447(4)
C12 N1 1.369(4)
C13 N3 1.337(4)
C13 N4 1.357(4)
C13 C14 1.445(4)
C14 C15 1.371(4)
C14 S1 1.733(4)
C15 C16 1.413(5)
C15 H15 0.9300
C16 C17 1.349(5)
C16 H16 0.9300
C17 S1 1.723(4)
C18 O5 1.419(6)
C18 C19 1.423(9)
C18 H18A 0.9700
C18 H18B 0.9700
C19 H19A 0.9600
C19 H19B 0.9600
C19 H19C 0.9600
Cl1 O4 1.400(3)
Cl1 O2 1.410(3)
Cl1 O1 1.414(4)
Cl1 O3 1.438(3)
N1 H1A 0.8600
N4 H4 0.8600
O5 H5 0.8200
